data_2008312
loop_
_publ_author_name
'Bouayad, Abdelouahed'
'Dartiguenave, Mich\`ele'
'Lamand\'e, Lydia'
'El Ghadraoui, El Houssine'
'Beauchamp, Andr\'e L.'

_publ_section_title
;
 Nitrate salt of protonated 2-(diethylaminomethyl)phenol
;
_journal_issue 4
_journal_name_full 'Acta Crystallographica Section C'
_journal_page_first 681
_journal_page_last 683
_journal_paper_doi 10.1107/S0108270198014218
_journal_volume 55
_journal_year 1999
_chemical_formula_iupac 'C11 H18 N O + , N O3 -'
_chemical_formula_moiety 'C11 H18 N2 O4'
_chemical_formula_structural '(C11 H18 N O) N O3'
_chemical_formula_sum 'C11 H18 N2 O4'
_chemical_formula_weight 242.274
_chemical_name_common
;
2-(Diethylaminomethyl)phenol Nitrate
;
_chemical_name_systematic
;
diethyl(2-hydroxybenzyl)ammonium nitrate
;
_space_group_IT_number 61
_symmetry_cell_setting orthorhombic
_symmetry_space_group_name_Hall '-P 2ac 2ab'
_symmetry_space_group_name_H-M 'P b c a'
_audit_creation_method 'SHELXL96 (Sheldrick, 1996)'
_cell_angle_alpha 90.00
_cell_angle_beta 90.00
_cell_angle_gamma 90.00
_cell_formula_units_Z 8
_cell_length_a 10.0090(13)
_cell_length_b 15.472(2)
_cell_length_c 16.216(2)
_cell_measurement_reflns_used 25
_cell_measurement_temperature 160(3)
_cell_measurement_theta_max 13.6
_cell_measurement_theta_min 11.0
_cell_volume 2511.2(6)
_computing_cell_refinement 'CAD-4 Software'
_computing_data_collection 'CAD-4 Software (Enraf-Nonius, 1989)'
_computing_data_reduction 'NRC Crystallographic Computer Programs (Ahmed et al., 1973)'
_computing_molecular_graphics 'ORTEPII (Johnson, 1976) in NRCVAX'
_computing_publication_material 'NRCVAX and SHELXL96'
_computing_structure_refinement SHELXL96
_computing_structure_solution SHELXS86
_diffrn_ambient_temperature 293(2)
_diffrn_measurement_device_type 'Nonius CAD-4'
_diffrn_measurement_method '\q/2\q scan b/P/b'
_diffrn_radiation_monochromator graphite
_diffrn_radiation_source 'normal-focus sealed tube'
_diffrn_radiation_type MoK\a
_diffrn_radiation_wavelength 0.71073
_diffrn_reflns_av_R_equivalents 0.027
_diffrn_reflns_av_sigmaI/netI 0.033
_diffrn_reflns_limit_h_max 11
_diffrn_reflns_limit_h_min -11
_diffrn_reflns_limit_k_max 18
_diffrn_reflns_limit_k_min -18
_diffrn_reflns_limit_l_max 20
_diffrn_reflns_limit_l_min -20
_diffrn_reflns_number 15341
_diffrn_reflns_theta_max 26.00
_diffrn_reflns_theta_min 2.50
_diffrn_standards_decay_% 0.7
_diffrn_standards_interval_time 60
_diffrn_standards_number 5
_exptl_absorpt_coefficient_mu 0.098
_exptl_absorpt_correction_type none
_exptl_crystal_colour colourless
_exptl_crystal_density_diffrn 1.282
_exptl_crystal_density_meas ?
_exptl_crystal_density_method none
_exptl_crystal_description prism
_exptl_crystal_F_000 1040.0
_exptl_crystal_size_max 0.24
_exptl_crystal_size_mid 0.22
_exptl_crystal_size_min 0.19
_refine_diff_density_max 0.12
_refine_diff_density_min -0.13
_refine_ls_extinction_method none
_refine_ls_goodness_of_fit_all 1.042
_refine_ls_goodness_of_fit_ref 1.209
_refine_ls_hydrogen_treatment refall
_refine_ls_matrix_type full
_refine_ls_number_parameters 226
_refine_ls_number_reflns 2004
_refine_ls_number_restraints 0
_refine_ls_restrained_S_all 1.042
_refine_ls_restrained_S_obs 1.209
_refine_ls_R_factor_all 0.060
_refine_ls_R_factor_gt 0.039
_refine_ls_shift/su_max 0.009
_refine_ls_shift/su_mean 0.001
_refine_ls_structure_factor_coef Fsqd
_refine_ls_weighting_details 'w = 1/[\s^2^(Fo^2^)+(0.0402P)^2^+0.3071P] where P=(Fo^2^+2Fc^2^)/3'
_refine_ls_weighting_scheme calc
_refine_ls_wR_factor_all 0.087
_refine_ls_wR_factor_ref 0.082
_reflns_number_gt 1384
_reflns_number_total 2004
_reflns_threshold_expression I>2\s(I)
_cod_data_source_file bk1426.cif
_cod_data_source_block toul99
_cod_depositor_comments
;
The following automatic conversions were performed:

'_exptl_crystal_density_meas' value 'not measured' was changed to '?'
- the value is perceived as not measured.

Automatic conversion script
Id: cif_fix_values 3008 2015-01-20 13:52:24Z robertas 
;
_cod_original_cell_volume 2511.3(5)
_cod_original_formula_sum 'C11 H18 N O, N O3'
_cod_database_code 2008312
_cod_database_fobs_code 2008312

loop_
_symmetry_equiv_pos_as_xyz
'x, y, z'
'-x+1/2, y+1/2, z'
'x, -y+1/2, z+1/2'
'-x+1/2, -y, z+1/2'
'-x, -y, -z'
'x-1/2, -y-1/2, -z'
'-x, y-1/2, -z-1/2'
'x-1/2, y, -z-1/2'

loop_
_atom_site_label
_atom_site_fract_x
_atom_site_fract_y
_atom_site_fract_z
_atom_site_U_iso_or_equiv
_atom_site_adp_type
_atom_site_calc_flag
_atom_site_refinement_flags
_atom_site_occupancy
_atom_site_disorder_group
_atom_site_type_symbol
O1 0.21686(15) 0.31424(9) 0.37296(10) 0.0380(4) Uani d . 1 . O
H1 0.287(3) 0.2900(16) 0.4015(16) 0.055(8) Uiso d . 1 . H
O10 0.40532(17) 0.23710(10) 0.46247(10) 0.0472(4) Uani d . 1 . O
O11 0.58111(15) 0.15738(10) 0.45795(11) 0.0518(5) Uani d . 1 . O
O12 0.52733(16) 0.23555(12) 0.35186(10) 0.0522(5) Uani d . 1 . O
N1 0.50669(18) 0.21023(11) 0.42319(11) 0.0348(4) Uani d . 1 . N
N7 -0.07463(16) 0.37054(10) 0.38229(10) 0.0251(4) Uani d . 1 . N
H7 -0.0188(19) 0.3464(11) 0.4183(12) 0.018(5) Uiso d . 1 . H
C1 0.2346(2) 0.40096(12) 0.36793(12) 0.0307(5) Uani d . 1 . C
C2 0.1288(2) 0.44883(12) 0.33392(12) 0.0289(5) Uani d . 1 . C
C3 0.1437(2) 0.53704(13) 0.32429(14) 0.0357(5) Uani d . 1 . C
H3 0.066(2) 0.5694(15) 0.3026(15) 0.051(7) Uiso d . 1 . H
C4 0.2609(2) 0.57866(14) 0.34724(15) 0.0406(6) Uani d . 1 . C
H4 0.269(2) 0.6372(16) 0.3390(15) 0.049(7) Uiso d . 1 . H
C5 0.3633(2) 0.53077(14) 0.38152(16) 0.0411(6) Uani d . 1 . C
H5 0.444(3) 0.5563(15) 0.3965(15) 0.047(7) Uiso d . 1 . H
C6 0.3516(2) 0.44229(14) 0.39225(15) 0.0367(5) Uani d . 1 . C
H6 0.423(2) 0.4097(14) 0.4148(14) 0.039(6) Uiso d . 1 . H
C7 0.0048(2) 0.40212(14) 0.30844(13) 0.0322(5) Uani d . 1 . C
H7A 0.026(2) 0.3518(15) 0.2752(14) 0.042(6) Uiso d . 1 . H
H7B -0.055(2) 0.4391(13) 0.2754(14) 0.037(6) Uiso d . 1 . H
C10 -0.1369(2) 0.44391(13) 0.43017(13) 0.0293(5) Uani d . 1 . C
H10A -0.168(2) 0.4218(14) 0.4840(16) 0.043(6) Uiso d . 1 . H
H10B -0.067(2) 0.4854(13) 0.4393(13) 0.034(6) Uiso d . 1 . H
C11 -0.2530(3) 0.48586(18) 0.38728(19) 0.0497(6) Uani d . 1 . C
H11A -0.276(2) 0.5388(17) 0.4181(15) 0.051(7) Uiso d . 1 . H
H11B -0.331(3) 0.4411(18) 0.3796(18) 0.072(9) Uiso d . 1 . H
H11C -0.223(3) 0.5085(17) 0.3334(19) 0.068(9) Uiso d . 1 . H
C12 -0.1755(2) 0.30302(14) 0.35804(16) 0.0349(5) Uani d . 1 . C
H12A -0.221(2) 0.3263(14) 0.3110(15) 0.043(6) Uiso d . 1 . H
H12B -0.238(2) 0.2973(13) 0.4031(14) 0.039(6) Uiso d . 1 . H
C13 -0.1112(3) 0.21656(16) 0.34073(19) 0.0502(7) Uani d . 1 . C
H13A -0.041(3) 0.2195(17) 0.296(2) 0.076(9) Uiso d . 1 . H
H13B -0.184(3) 0.1815(19) 0.3216(19) 0.076(9) Uiso d . 1 . H
H13C -0.057(3) 0.1959(17) 0.388(2) 0.065(8) Uiso d . 1 . H

loop_
_atom_site_aniso_label
_atom_site_aniso_U_11
_atom_site_aniso_U_22
_atom_site_aniso_U_33
_atom_site_aniso_U_12
_atom_site_aniso_U_13
_atom_site_aniso_U_23
O1 0.0413(9) 0.0221(8) 0.0506(11) -0.0019(6) 0.0011(8) 0.0017(6)
O10 0.0598(10) 0.0441(9) 0.0377(9) 0.0115(8) 0.0127(8) 0.0056(7)
O11 0.0388(9) 0.0574(10) 0.0591(11) 0.0054(8) -0.0056(8) 0.0194(9)
O12 0.0505(10) 0.0750(12) 0.0311(10) -0.0104(9) 0.0035(8) 0.0173(8)
N1 0.0372(10) 0.0358(10) 0.0313(11) -0.0108(9) -0.0044(9) 0.0051(8)
N7 0.0291(8) 0.0248(9) 0.0215(9) 0.0006(7) -0.0039(8) 0.0021(7)
C1 0.0353(11) 0.0282(10) 0.0286(12) -0.0018(9) 0.0117(9) -0.0009(9)
C2 0.0380(11) 0.0275(10) 0.0214(11) -0.0038(9) 0.0087(9) -0.0026(8)
C3 0.0469(13) 0.0319(12) 0.0283(12) 0.0014(11) 0.0124(11) 0.0028(9)
C4 0.0555(15) 0.0238(11) 0.0426(14) -0.0085(11) 0.0171(12) -0.0028(9)
C5 0.0392(12) 0.0363(13) 0.0478(15) -0.0106(11) 0.0148(12) -0.0090(10)
C6 0.0321(12) 0.0369(13) 0.0410(14) -0.0022(10) 0.0103(10) -0.0030(10)
C7 0.0422(13) 0.0349(12) 0.0194(11) 0.0009(10) 0.0024(9) 0.0017(9)
C10 0.0291(11) 0.0311(11) 0.0276(12) 0.0003(9) -0.0013(9) -0.0001(9)
C11 0.0483(14) 0.0482(15) 0.0527(17) 0.0189(13) -0.0105(14) 0.0002(13)
C12 0.0383(12) 0.0332(12) 0.0331(13) -0.0086(10) -0.0085(11) 0.0016(9)
C13 0.0718(19) 0.0320(13) 0.0468(17) -0.0115(13) 0.0091(15) -0.0104(11)

loop_
_atom_type_symbol
_atom_type_description
_atom_type_scat_dispersion_real
_atom_type_scat_dispersion_imag
_atom_type_scat_source
O O 0.0106 0.0060 'International Tables Vol C Tables 4.2.6.8 and 6.1.1.4'
N N 0.0061 0.0033 'International Tables Vol C Tables 4.2.6.8 and 6.1.1.4'
C C 0.0033 0.0016 'International Tables Vol C Tables 4.2.6.8 and 6.1.1.4'
H H 0.0000 0.0000 'International Tables Vol C Tables 4.2.6.8 and 6.1.1.4'

loop_
_geom_angle_atom_site_label_1
_geom_angle_atom_site_label_2
_geom_angle_atom_site_label_3
_geom_angle
_geom_angle_publ_flag
C1 O1 H1 109.4(16) ?
O12 N1 O11 122.2(2) y
O12 N1 O10 119.9(2) y
O11 N1 O10 117.9(2) y
C12 N7 C10 112.3(2) y
C12 N7 C7 111.6(2) y
C10 N7 C7 112.3(2) y
C12 N7 H7 107.6(12) ?
C10 N7 H7 103.7(12) ?
C7 N7 H7 108.9(12) ?
O1 C1 C6 123.2(2) y
O1 C1 C2 116.5(2) y
C6 C1 C2 120.2(2) y
C3 C2 C1 118.9(2) y
C3 C2 C7 122.4(2) y
C1 C2 C7 118.7(2) y
C2 C3 C4 121.2(2) y
C2 C3 H3 117.0(13) ?
C4 C3 H3 121.7(13) ?
C5 C4 C3 119.1(2) y
C5 C4 H4 121.2(15) ?
C3 C4 H4 119.7(15) ?
C4 C5 C6 121.2(2) y
C4 C5 H5 121.3(14) ?
C6 C5 H5 117.5(14) ?
C5 C6 C1 119.3(2) y
C5 C6 H6 120.7(13) ?
C1 C6 H6 119.9(13) ?
C2 C7 N7 111.9(2) y
C2 C7 H7A 111.0(13) ?
N7 C7 H7A 107.2(13) ?
C2 C7 H7B 112.0(12) ?
N7 C7 H7B 107.3(12) ?
H7A C7 H7B 107.3(18) ?
C11 C10 N7 114.0(2) y
C11 C10 H10A 108.3(13) ?
N7 C10 H10A 109.0(13) ?
C11 C10 H10B 110.3(12) ?
N7 C10 H10B 106.1(12) ?
H10A C10 H10B 109.0(18) ?
C10 C11 H11A 107.9(14) ?
C10 C11 H11B 110.2(15) ?
H11A C11 H11B 116(2) ?
C10 C11 H11C 109.2(16) ?
H11A C11 H11C 103(2) ?
H11B C11 H11C 111(2) ?
N7 C12 C13 112.1(2) y
N7 C12 H12A 105.4(13) ?
C13 C12 H12A 112.8(13) ?
N7 C12 H12B 107.6(13) ?
C13 C12 H12B 109.6(13) ?
H12A C12 H12B 109.2(19) ?
C12 C13 H13A 112.9(16) ?
C12 C13 H13B 103.9(17) ?
H13A C13 H13B 108(2) ?
C12 C13 H13C 112.2(16) ?
H13A C13 H13C 101(2) ?
H13B C13 H13C 119(2) ?

loop_
_geom_bond_atom_site_label_1
_geom_bond_atom_site_label_2
_geom_bond_site_symmetry_2
_geom_bond_distance
_geom_bond_publ_flag
O1 C1 . 1.356(2) y
O1 H1 . 0.92(3) ?
O10 N1 . 1.268(2) y
O11 N1 . 1.242(2) y
O12 N1 . 1.239(2) y
N7 C12 . 1.505(3) y
N7 C10 . 1.510(2) y
N7 C7 . 1.518(3) y
N7 H7 . 0.89(2) ?
C1 C6 . 1.391(3) y
C1 C2 . 1.405(3) y
C2 C3 . 1.382(3) y
C2 C7 . 1.495(3) y
C3 C4 . 1.389(3) y
C3 H3 . 0.99(2) ?
C4 C5 . 1.381(3) y
C4 H4 . 0.92(2) ?
C5 C6 . 1.385(3) y
C5 H5 . 0.93(2) ?
C6 H6 . 0.95(2) ?
C7 H7A . 0.97(2) ?
C7 H7B . 0.99(2) ?
C10 C11 . 1.501(3) y
C10 H10A . 0.99(3) ?
C10 H10B . 0.96(2) ?
C11 H11A . 0.99(3) ?
C11 H11B . 1.05(3) ?
C11 H11C . 0.99(3) ?
C12 C13 . 1.511(3) y
C12 H12A . 0.96(2) ?
C12 H12B . 0.97(2) ?
C13 H13A . 1.01(3) ?
C13 H13B . 0.96(3) ?
C13 H13C . 0.99(3) ?

loop_
_geom_hbond_atom_site_label_D
_geom_hbond_atom_site_label_H
_geom_hbond_atom_site_label_A
_geom_hbond_site_symmetry_A
_geom_hbond_distance_DH
_geom_hbond_distance_HA
_geom_hbond_distance_DA
_geom_hbond_angle_DHA
O1 H1 O10 . 0.93(3) 1.74(3) 2.663(2) 173(2)
N7 H7 O10 6_566 0.89(2) 2.45(2) 3.025(2) 123.0(15)
N7 H7 O11 6_566 0.89(2) 2.24(2) 3.054(2) 151.4(16)

loop_
_geom_torsion_atom_site_label_1
_geom_torsion_atom_site_label_2
_geom_torsion_atom_site_label_3
_geom_torsion_atom_site_label_4
_geom_torsion
O1 C1 C2 C3 -177.45(18)
C6 C1 C2 C3 0.7(3)
O1 C1 C2 C7 1.8(3)
C6 C1 C2 C7 179.94(18)
C1 C2 C3 C4 0.3(3)
C7 C2 C3 C4 -178.91(19)
C2 C3 C4 C5 -1.1(3)
C3 C4 C5 C6 0.9(3)
C4 C5 C6 C1 0.1(3)
O1 C1 C6 C5 177.1(2)
C2 C1 C6 C5 -0.9(3)
C3 C2 C7 N7 -109.7(2)
C1 C2 C7 N7 71.1(2)
C12 N7 C7 C2 -163.63(17)
C10 N7 C7 C2 69.3(2)
C12 N7 C10 C11 -54.3(3)
C7 N7 C10 C11 72.5(2)
C10 N7 C12 C13 -157.9(2)
C7 N7 C12 C13 74.9(2)

loop_
_cod_related_entry_id
_cod_related_entry_database
_cod_related_entry_code
1 ChemSpider 21136507
